data_1511350
loop_
_publ_author_name
'Ellner, M.'
'Grin', Yu.'
'Fischer, P.'
'Rogl, P.'

_publ_section_title
;
 Roentgen- und Neutronenbeugungsuntersuchungen der Struktur von Pt3 B2
;
_journal_name_full 'Zeitschrift fuer Metallkunde'
_journal_page_first 788
_journal_page_last 790
_journal_volume 84
_journal_year 1993
_chemical_formula_sum 'B1.94 Pt3'
_chemical_name_systematic 'Pt3 B1.94'
_space_group_IT_number 63
_symmetry_space_group_name_Hall '-C 2c 2'
_symmetry_space_group_name_H-M 'C m c m'
_cell_angle_alpha 90
_cell_angle_beta 90
_cell_angle_gamma 90
_cell_formula_units_Z 1
_cell_length_a 3.371
_cell_length_b 5.817
_cell_length_c 4.045
_cell_volume 79.319
_citation_journal_id_ASTM ZEMTAE
_cod_data_source_file boron0-1_484.cif
_cod_data_source_block B1.94Pt3
_cod_original_cell_volume 79.31884
_cod_database_code 1511350

loop_
_symmetry_equiv_pos_as_xyz
x,y,z
-x,-y,z+1/2
x,-y,-z
-x,y,-z+1/2
-x,-y,-z
x,y,-z-1/2
-x,y,z
x,-y,z-1/2
x+1/2,y+1/2,z
-x+1/2,-y+1/2,z+1/2
x+1/2,-y+1/2,-z
-x+1/2,y+1/2,-z+1/2
-x+1/2,-y+1/2,-z
x+1/2,y+1/2,-z-1/2
-x+1/2,y+1/2,z
x+1/2,-y+1/2,z-1/2

loop_
_atom_site_label
_atom_site_type_symbol
_atom_site_fract_x
_atom_site_fract_y
_atom_site_fract_z
_atom_site_occupancy
_atom_site_U_iso_or_equiv
B1 B 0 0 0 0.485 0.0
Pt1 Pt 0 0.669 0.25 0.75 0.0
